data_4030026
loop_
_publ_author_name
'Lenk, Romaric'
'Tessier, Arnaud'
'Lefranc, Pierre'
'Silvestre, Virginie'
'Planchat, Aur\'elien'
'Blot, Virginie'
'Dubreuil, Didier'
'Lebreton, Jacques'

_publ_section_title
;
 1-Oxo-1H-phenalene-2,3-dicarbonitrile Heteroaromatic Scaffold: Revised
 Structure and Mechanistic Studies.
;
_journal_issue 20
_journal_name_full 'The Journal of organic chemistry'
_journal_page_first 9754
_journal_page_last 9761
_journal_paper_doi 10.1021/jo5016932
_journal_volume 79
_journal_year 2014
_chemical_formula_moiety 'C15 H7 N1 O3'
_chemical_formula_sum 'C15 H7 N O3'
_chemical_formula_weight 249.2
_chemical_name_systematic ' ?'
_space_group_IT_number 4
_symmetry_cell_setting monoclinic
_symmetry_Int_Tables_number 4
_symmetry_space_group_name_Hall 'P 2yb'
_symmetry_space_group_name_H-M 'P 1 21 1'
_cell_angle_alpha 90
_cell_angle_beta 90.073(4)
_cell_angle_gamma 90
_cell_formula_units_Z 2
_cell_length_a 12.8326(2)
_cell_length_b 5.3196(4)
_cell_length_c 7.7207(6)
_cell_measurement_temperature 293
_cell_volume 527.05(6)
_diffrn_ambient_temperature 293
_diffrn_measured_fraction_theta_full 0.98
_diffrn_measured_fraction_theta_max 0.98
_diffrn_measurement_device 'four-cycle diffractometer'
_diffrn_measurement_device_type 'Nonius CCD'
_diffrn_radiation_monochromator graphite
_diffrn_radiation_probe x-ray
_diffrn_radiation_source 'X-ray tube'
_diffrn_radiation_type 'Mo K\a'
_diffrn_radiation_wavelength 0.71069
_diffrn_reflns_av_R_equivalents 0.0509
_diffrn_reflns_av_sigmaI/netI 0.047
_diffrn_reflns_limit_h_max 19
_diffrn_reflns_limit_h_min -19
_diffrn_reflns_limit_k_max 7
_diffrn_reflns_limit_k_min -8
_diffrn_reflns_limit_l_max 11
_diffrn_reflns_limit_l_min -11
_diffrn_reflns_number 9960
_diffrn_reflns_theta_full 32.84
_diffrn_reflns_theta_max 33.4
_diffrn_reflns_theta_min 6.53
_exptl_absorpt_coefficient_mu 0.112
_exptl_absorpt_correction_T_max 0.992
_exptl_absorpt_correction_T_min 0.9707
_exptl_absorpt_correction_type gaussian
_exptl_absorpt_process_details 'Jana2006  (Petricek, Dusek & Palatinus, 2000)'
_exptl_crystal_density_diffrn 1.5699
_exptl_crystal_F_000 256
_exptl_crystal_size_max 0.39
_exptl_crystal_size_mid 0.07
_exptl_crystal_size_min 0.07
_refine_diff_density_max 0.39
_refine_diff_density_min -0.31
_refine_ls_abs_structure_details '  1350 of Friedel pairs used in the refinement'
_refine_ls_extinction_method none
_refine_ls_goodness_of_fit_gt 1.55
_refine_ls_goodness_of_fit_ref 1.55
_refine_ls_hydrogen_treatment mixed
_refine_ls_number_constraints 25
_refine_ls_number_parameters 176
_refine_ls_number_reflns 3542
_refine_ls_number_restraints 0
_refine_ls_R_factor_all 0.1015
_refine_ls_R_factor_gt 0.0627
_refine_ls_shift/su_max 0.0347
_refine_ls_shift/su_mean 0.0070
_refine_ls_structure_factor_coef Fsqd
_refine_ls_weighting_details w=1/(\s^2^(I)+0.0025000002I^2^)
_refine_ls_weighting_scheme sigma
_refine_ls_wR_factor_gt 0.1216
_refine_ls_wR_factor_ref 0.1421
_reflns_number_gt 2631
_reflns_number_total 3542
_reflns_threshold_expression I>2\s(I)
_cod_data_source_file jo5016932_si_003.cif
_cod_data_source_block I
_cod_depositor_comments
;
The following automatic conversions were performed:

'_diffrn_radiation_probe' value 'X-ray' changed to 'x-ray' according
to
/home/saulius/struct/COD-crude-data--automatic-downloads/rss-feeds/ACS/lib/dictionaries/cif_core.dic
dictionary named 'cif_core.dic' version 2.4.2 from 2011-04-26.

Automatic conversion script
Id: cif_fix_values 2827 2014-09-09 07:05:25Z andrius 

 Adding full bibliography for 4030023--4030026.cif.
;
_cod_original_formula_sum 'C15 H7 N1 O3'
_cod_database_code 4030026

loop_
_symmetry_equiv_pos_site_id
_symmetry_equiv_pos_as_xyz
1 x,y,z
2 -x,y+1/2,-z

loop_
_atom_site_label
_atom_site_type_symbol
_atom_site_fract_x
_atom_site_fract_y
_atom_site_fract_z
_atom_site_adp_type
_atom_site_U_iso_or_equiv
_atom_site_symmetry_multiplicity
_atom_site_occupancy
_atom_site_calc_flag
O1 O 0.70849(15) -0.4940(4) 0.2447(2) Uani 0.0520(6) 2 1 d
O2 O 0.89689(13) -0.2609(3) 0.0457(2) Uani 0.0386(5) 2 1 d
O3 O 0.95637(12) 0.3991(3) 0.4084(2) Uani 0.0378(5) 2 1 d
N9 N 0.94599(14) 0.0908(4) 0.1994(2) Uani 0.0314(5) 2 1 d
C1 C 0.81340(16) 0.2504(4) 0.7177(3) Uani 0.0312(6) 2 1 d
C2 C 0.76321(17) 0.2621(5) 0.8789(3) Uani 0.0342(7) 2 1 d
C3 C 0.68559(16) 0.0969(5) 0.9168(3) Uani 0.0333(7) 2 1 d
C4 C 0.57212(16) -0.2593(5) 0.8331(3) Uani 0.0348(7) 2 1 d
C5 C 0.54293(17) -0.4389(5) 0.7140(3) Uani 0.0369(7) 2 1 d
C6 C 0.59473(16) -0.4557(4) 0.5553(3) Uani 0.0311(6) 2 1 d
C7 C 0.73078(16) -0.3256(4) 0.3473(3) Uani 0.0283(6) 2 1 d
C8 C 0.88716(15) -0.1212(4) 0.1686(2) Uani 0.0280(6) 2 1 d
C10 C 0.91995(15) 0.2080(4) 0.3533(3) Uani 0.0266(6) 2 1 d
Cb C 0.70504(14) -0.1035(4) 0.6345(2) Uani 0.0238(5) 2 1 d
Ce C 0.81316(15) -0.1406(4) 0.3177(2) Uani 0.0253(6) 2 1 d
Cc C 0.65321(14) -0.0890(4) 0.7970(3) Uani 0.0286(6) 2 1 d
Cf C 0.83549(14) 0.0437(4) 0.4310(2) Uani 0.0237(5) 2 1 d
Ca C 0.78579(14) 0.0711(4) 0.5963(3) Uani 0.0238(5) 2 1 d
Cd C 0.67487(15) -0.2941(4) 0.5140(3) Uani 0.0250(5) 2 1 d
H1 H 0.994(2) 0.146(5) 0.131(4) Uiso 0.046(8) 2 1 d
H1c1 H 0.86767 0.368473 0.691318 Uiso 0.0375 2 1 d
H1c2 H 0.783627 0.3866 0.962325 Uiso 0.0411 2 1 d
H1c3 H 0.651923 0.106599 1.027548 Uiso 0.04 2 1 d
H1c4 H 0.536642 -0.25006 0.942283 Uiso 0.0418 2 1 d
H1c5 H 0.486993 -0.552554 0.740047 Uiso 0.0443 2 1 d
H1c6 H 0.574098 -0.582229 0.473467 Uiso 0.0374 2 1 d

loop_
_atom_site_aniso_label
_atom_site_aniso_type_symbol
_atom_site_aniso_U_11
_atom_site_aniso_U_22
_atom_site_aniso_U_33
_atom_site_aniso_U_12
_atom_site_aniso_U_13
_atom_site_aniso_U_23
O1 O 0.0590(11) 0.0556(12) 0.0414(10) -0.0271(9) 0.0197(8) -0.0257(9)
O2 O 0.0441(8) 0.0423(9) 0.0294(8) -0.0017(8) 0.0141(6) -0.0096(7)
O3 O 0.0415(8) 0.0331(9) 0.0389(9) -0.0102(7) 0.0030(6) -0.0016(7)
N9 N 0.0302(9) 0.0362(11) 0.0278(9) -0.0041(8) 0.0106(7) 0.0008(8)
C1 C 0.0322(10) 0.0317(12) 0.0297(10) -0.0039(10) 0.0021(8) -0.0061(10)
C2 C 0.0370(11) 0.0390(13) 0.0267(10) 0.0032(10) 0.0001(8) -0.0120(10)
C3 C 0.0335(10) 0.0444(13) 0.0221(10) 0.0067(10) 0.0062(8) -0.0075(9)
C4 C 0.0328(10) 0.0450(13) 0.0268(10) 0.0007(11) 0.0097(8) 0.0007(11)
C5 C 0.0305(10) 0.0448(14) 0.0355(12) -0.0076(10) 0.0067(9) 0.0043(11)
C6 C 0.0297(10) 0.0337(12) 0.0300(11) -0.0052(9) 0.0028(8) -0.0010(9)
C7 C 0.0302(10) 0.0298(11) 0.0250(10) -0.0030(8) 0.0053(8) -0.0052(9)
C8 C 0.0282(9) 0.0333(11) 0.0226(9) 0.0034(9) 0.0050(7) 0.0013(9)
C10 C 0.0260(9) 0.0274(11) 0.0264(10) -0.0001(8) 0.0019(7) 0.0043(9)
Cb C 0.0249(8) 0.0276(10) 0.0189(8) 0.0031(8) 0.0030(6) -0.0004(8)
Ce C 0.0262(8) 0.0277(11) 0.0220(9) 0.0009(8) 0.0066(7) -0.0044(8)
Cc C 0.0278(9) 0.0350(12) 0.0229(9) 0.0030(9) 0.0035(7) -0.0027(9)
Cf C 0.0253(9) 0.0242(10) 0.0216(9) 0.0022(8) 0.0036(7) -0.0009(8)
Ca C 0.0250(9) 0.0256(10) 0.0210(9) 0.0013(8) 0.0036(7) -0.0042(8)
Cd C 0.0256(8) 0.0267(11) 0.0226(9) -0.0011(8) 0.0035(7) -0.0033(8)

loop_
_atom_type_symbol
_atom_type_scat_dispersion_real
_atom_type_scat_dispersion_imag
_atom_type_scat_source
C 0.0033 0.0016 'International Tables Vol C tables 4.2.6.8 and 6.1.1.1'
H 0.0000 0.0000 'International Tables Vol C tables 4.2.6.8 and 6.1.1.1'
N 0.0066 0.0034 'International Tables Vol C tables 4.2.6.8 and 6.1.1.1'
O 0.0114 0.0062 'International Tables Vol C tables 4.2.6.8 and 6.1.1.1'

loop_
_geom_angle_atom_site_label_1
_geom_angle_atom_site_label_2
_geom_angle_atom_site_label_3
_geom_angle
C8 N9 C10 112.62(17)
C8 N9 H1 124.3(19)
C10 N9 H1 123.1(19)
C2 C1 Ca 121.0(2)
C2 C1 H1c1 119.52
Ca C1 H1c1 119.52
C1 C2 C3 119.9(2)
C1 C2 H1c2 120.04
C3 C2 H1c2 120.04
C2 C3 Cc 121.7(2)
C2 C3 H1c3 119.17
Cc C3 H1c3 119.17
C5 C4 Cc 121.0(2)
C5 C4 H1c4 119.51
Cc C4 H1c4 119.51
C4 C5 C6 120.0(2)
C4 C5 H1c5 119.99
C6 C5 H1c5 119.99
C5 C6 Cd 121.2(2)
C5 C6 H1c6 119.38
Cd C6 H1c6 119.38
O1 C7 Ce 123.88(19)
O1 C7 Cd 121.93(19)
Ce C7 Cd 114.19(17)
O2 C8 N9 125.48(19)
O2 C8 Ce 128.8(2)
N9 C8 Ce 105.74(17)
O3 C10 N9 126.39(19)
O3 C10 Cf 128.91(19)
N9 C10 Cf 104.69(17)
Cc Cb Ca 119.27(18)
Cc Cb Cd 119.07(18)
Ca Cb Cd 121.66(17)
C7 Ce C8 128.75(18)
C7 Ce Cf 122.86(18)
C8 Ce Cf 108.38(17)
C3 Cc C4 122.44(19)
C3 Cc Cb 118.47(19)
C4 Cc Cb 119.09(19)
C10 Cf Ce 108.34(17)
C10 Cf Ca 127.74(17)
Ce Cf Ca 123.92(18)
C1 Ca Cb 119.70(18)
C1 Ca Cf 123.99(18)
Cb Ca Cf 116.30(17)
C6 Cd C7 119.45(18)
C6 Cd Cb 119.60(18)
C7 Cd Cb 120.92(17)

loop_
_geom_bond_atom_site_label_1
_geom_bond_atom_site_label_2
_geom_bond_distance
O1 C7 1.229(3)
O2 C8 1.211(3)
O3 C10 1.197(3)
N9 C8 1.378(3)
N9 C10 1.383(3)
N9 H1 0.86(3)
C1 C2 1.404(3)
C1 Ca 1.383(3)
C1 H1c1 0.96
C2 C3 1.360(3)
C2 H1c2 0.96
C3 Cc 1.416(3)
C3 H1c3 0.96
C4 C5 1.378(3)
C4 Cc 1.408(3)
C4 H1c4 0.96
C5 C6 1.398(3)
C5 H1c5 0.96
C6 Cd 1.378(3)
C6 H1c6 0.96
C7 Ce 1.462(3)
C7 Cd 1.484(3)
C8 Ce 1.497(3)
C10 Cf 1.517(3)
Cb Cc 1.423(3)
Cb Ca 1.423(3)
Cb Cd 1.429(3)
Ce Cf 1.345(3)
Cf Ca 1.434(3)

loop_
_geom_hbond_atom_site_label_D
_geom_hbond_atom_site_label_H
_geom_hbond_atom_site_label_A
_geom_hbond_site_symmetry_A
_geom_hbond_distance_DH
_geom_hbond_distance_HA
_geom_hbond_distance_DA
_geom_hbond_angle_DHA
N9 H1 O2 2_755 0.86(3) 2.02(3) 2.877(2) 173(3)
C1 H1c1 O3 . 0.96 2.47 3.115(3) 124.47
C2 H1c2 O1 1_566 0.96 2.47 3.187(3) 131.57
C2 H1c2 O2 1_566 0.96 2.46 3.322(3) 149.63
